data_2018529
loop_
_publ_author_name
'Smith, Graham'
'Wermuth, Urs D.'

_publ_section_title
;
 Cyclic imides and an open-chain amide carboxylic acid from the facile
 reaction of <i>cis</i>-cyclohexane-1,2-carboxylic anhydride with the
 isomeric monofluoroanilines
;
_journal_coeditor_code FG3250
_journal_issue 7
_journal_name_full 'Acta Crystallographica Section C'
_journal_page_first o253
_journal_page_last o256
_journal_paper_doi 10.1107/S010827011202447X
_journal_volume 68
_journal_year 2012
_chemical_formula_iupac 'C14 H16 F N O3'
_chemical_formula_moiety 'C14 H16 F N O3'
_chemical_formula_sum 'C14 H16 F N O3'
_chemical_formula_weight 265.28
_chemical_melting_point 423
_chemical_name_common
;
<i>rac-N</i>-(3-fluorophenyl)-<i>cis</i>-2-carboxy-1-cyclohexanamide
;
_chemical_name_systematic
;
<i>rac</i>-<i>cis</i>-2-[(3-fluorophenyl)carbamoyl]cyclohexane-1-carboxylic
acid
;
_space_group_IT_number 14
_symmetry_cell_setting monoclinic
_symmetry_space_group_name_Hall '-P 2ybc'
_symmetry_space_group_name_H-M 'P 1 21/c 1'
_atom_sites_solution_hydrogens geom
_atom_sites_solution_primary direct
_atom_sites_solution_secondary difmap
_audit_creation_method SHELXL97
_cell_angle_alpha 90.00
_cell_angle_beta 93.436(7)
_cell_angle_gamma 90.00
_cell_formula_units_Z 4
_cell_length_a 11.3688(8)
_cell_length_b 8.7802(6)
_cell_length_c 12.7989(10)
_cell_measurement_reflns_used 2473
_cell_measurement_temperature 200(2)
_cell_measurement_theta_max 28.77
_cell_measurement_theta_min 3.18
_cell_volume 1275.29(16)
_computing_cell_refinement 'CrysAlis PRO (Oxford Diffraction, 2010)'
_computing_data_collection 'CrysAlis PRO (Oxford Diffraction, 2010)'
_computing_data_reduction 'CrysAlis PRO (Oxford Diffraction, 2010)'
_computing_molecular_graphics 'PLATON (Spek, 2009)'
_computing_publication_material 'PLATON (Spek, 2009)'
_computing_structure_refinement
;
SHELXL97 (Sheldrick, 2008) within WinGX (Farrugia, 1999)
;
_computing_structure_solution 'SIR92 (Altomare <i>et al.</i>, 1994)'
_diffrn_ambient_temperature 200(2)
_diffrn_detector_area_resol_mean 16.077
_diffrn_measured_fraction_theta_full 0.999
_diffrn_measured_fraction_theta_max 0.999
_diffrn_measurement_device_type 'Oxford Gemini-S CCD area-detector'
_diffrn_measurement_method \w
_diffrn_radiation_monochromator graphite
_diffrn_radiation_source 'Enhance (Mo) X-ray source'
_diffrn_radiation_type MoK\a
_diffrn_radiation_wavelength 0.71073
_diffrn_reflns_av_R_equivalents 0.0506
_diffrn_reflns_av_sigmaI/netI 0.0648
_diffrn_reflns_limit_h_max 13
_diffrn_reflns_limit_h_min -14
_diffrn_reflns_limit_k_max 10
_diffrn_reflns_limit_k_min -10
_diffrn_reflns_limit_l_max 15
_diffrn_reflns_limit_l_min -15
_diffrn_reflns_number 8075
_diffrn_reflns_theta_full 26.00
_diffrn_reflns_theta_max 26.00
_diffrn_reflns_theta_min 3.19
_diffrn_standards_number 0
_exptl_absorpt_coefficient_mu 0.107
_exptl_absorpt_correction_T_max 0.980
_exptl_absorpt_correction_T_min 0.881
_exptl_absorpt_correction_type multi-scan
_exptl_absorpt_process_details '(CrysAlis PRO; Oxford Diffraction, 2010)'
_exptl_crystal_colour colourless
_exptl_crystal_density_diffrn 1.382
_exptl_crystal_density_method 'not measured'
_exptl_crystal_description plate
_exptl_crystal_F_000 560
_exptl_crystal_size_max 0.45
_exptl_crystal_size_mid 0.40
_exptl_crystal_size_min 0.05
_refine_diff_density_max 0.177
_refine_diff_density_min -0.155
_refine_ls_extinction_method none
_refine_ls_goodness_of_fit_ref 0.861
_refine_ls_hydrogen_treatment mixed
_refine_ls_matrix_type full
_refine_ls_number_parameters 190
_refine_ls_number_reflns 2499
_refine_ls_number_restraints 0
_refine_ls_restrained_S_all 0.861
_refine_ls_R_factor_all 0.0895
_refine_ls_R_factor_gt 0.0438
_refine_ls_shift/su_max 0.000
_refine_ls_shift/su_mean 0.000
_refine_ls_structure_factor_coef Fsqd
_refine_ls_weighting_details 'calc w = 1/[\s^2^(Fo^2^)+(0.0463P)^2^] where P=(Fo^2^+2Fc^2^)/3'
_refine_ls_weighting_scheme calc
_refine_ls_wR_factor_gt 0.0824
_refine_ls_wR_factor_ref 0.0924
_reflns_number_gt 1530
_reflns_number_total 2499
_reflns_threshold_expression I>2\s(I)
_cod_data_source_file fg3250.cif
_cod_data_source_block II
_cod_original_sg_symbol_H-M 'P 21/c'
_cod_database_code 2018529
_cod_database_fobs_code 2018529

loop_
_symmetry_equiv_pos_as_xyz
'x, y, z'
'-x, y+1/2, -z+1/2'
'-x, -y, -z'
'x, -y+1/2, z+1/2'

loop_
_atom_site_aniso_label
_atom_site_aniso_U_11
_atom_site_aniso_U_22
_atom_site_aniso_U_33
_atom_site_aniso_U_12
_atom_site_aniso_U_13
_atom_site_aniso_U_23
F31 0.0384(10) 0.0724(13) 0.0646(13) 0.0000(8) 0.0195(9) 0.0098(9)
O12 0.0400(8) 0.0417(9) 0.0391(9) -0.0110(6) -0.0022(7) 0.0182(7)
O21 0.0453(9) 0.0379(8) 0.0253(8) 0.0124(7) -0.0023(7) -0.0067(7)
O22 0.0333(8) 0.0353(7) 0.0279(8) 0.0102(6) 0.0004(6) 0.0027(6)
N11 0.0310(9) 0.0230(9) 0.0274(10) -0.0035(7) 0.0025(8) 0.0069(8)
C1 0.0301(11) 0.0211(9) 0.0239(10) 0.0037(8) 0.0023(8) -0.0018(8)
C2 0.0290(10) 0.0215(9) 0.0238(11) 0.0021(8) -0.0007(8) 0.0031(8)
C3 0.0326(11) 0.0341(11) 0.0326(12) 0.0069(9) -0.0024(9) -0.0046(9)
C4 0.0277(11) 0.0384(12) 0.0473(13) -0.0044(9) 0.0015(10) -0.0032(11)
C5 0.0365(12) 0.0360(12) 0.0404(13) -0.0016(9) 0.0110(10) 0.0039(10)
C6 0.0353(11) 0.0262(10) 0.0241(11) -0.0041(8) 0.0052(8) 0.0005(9)
C11 0.0279(10) 0.0171(9) 0.0342(12) 0.0009(8) -0.0006(9) 0.0036(8)
C12 0.0338(11) 0.0177(9) 0.0261(11) -0.0004(8) 0.0013(9) 0.0003(9)
C21 0.0335(12) 0.0265(10) 0.0356(12) 0.0022(9) 0.0025(10) 0.0040(9)
C22 0.0262(10) 0.0239(10) 0.0229(11) -0.0033(8) 0.0019(8) 0.0028(8)
C31 0.0306(12) 0.0349(12) 0.0553(16) 0.0017(9) 0.0062(11) 0.0091(11)
C41 0.0310(12) 0.0357(12) 0.0650(17) -0.0052(9) -0.0094(12) -0.0001(12)
C51 0.0422(14) 0.0441(13) 0.0496(16) -0.0021(10) -0.0118(12) -0.0067(12)
C61 0.0381(12) 0.0354(12) 0.0350(13) 0.0020(9) -0.0003(10) -0.0049(10)
F51 0.067(5) 0.116(6) 0.043(4) -0.013(4) -0.027(4) -0.019(4)

loop_
_atom_site_type_symbol
_atom_site_label
_atom_site_fract_x
_atom_site_fract_y
_atom_site_fract_z
_atom_site_U_iso_or_equiv
_atom_site_thermal_displace_type
_atom_site_calc_flag
_atom_site_refinement_flags
_atom_site_occupancy
F F31 0.07190(14) 0.14561(19) 0.55050(14) 0.0578(7) Uani . . 0.784(4)
O O12 0.49018(12) 0.11533(15) 0.60592(11) 0.0405(5) Uani . . 1.000
O O21 0.65771(12) 0.43023(16) 0.81044(11) 0.0363(5) Uani . . 1.000
O O22 0.54066(11) 0.46189(14) 0.66584(10) 0.0322(4) Uani . . 1.000
N N11 0.46302(14) 0.25094(18) 0.45646(13) 0.0271(5) Uani . . 1.000
C C1 0.65784(16) 0.24514(19) 0.55040(15) 0.0250(6) Uani . . 1.000
C C2 0.69525(15) 0.2733(2) 0.66620(14) 0.0249(6) Uani . . 1.000
C C3 0.82771(16) 0.3025(2) 0.68136(16) 0.0333(7) Uani . . 1.000
C C4 0.86591(17) 0.4320(2) 0.61238(17) 0.0378(7) Uani . . 1.000
C C5 0.83022(17) 0.4007(2) 0.49798(16) 0.0373(7) Uani . . 1.000
C C6 0.69886(16) 0.3734(2) 0.48017(15) 0.0284(6) Uani . . 1.000
C C11 0.34466(16) 0.20884(19) 0.43100(15) 0.0265(6) Uani . . 1.000
C C12 0.52953(16) 0.2008(2) 0.54022(15) 0.0259(6) Uani . . 1.000
C C21 0.26381(16) 0.1982(2) 0.50736(17) 0.0319(7) Uani . . 1.000
C C22 0.62315(16) 0.39857(19) 0.71163(15) 0.0243(6) Uani . . 1.000
C C31 0.15025(18) 0.1568(2) 0.47794(19) 0.0401(8) Uani . . 1.000
C C41 0.11264(19) 0.1275(2) 0.3759(2) 0.0444(8) Uani . . 1.000
C C51 0.1944(2) 0.1407(2) 0.3020(2) 0.0459(8) Uani . . 1.000
C C61 0.30947(18) 0.1798(2) 0.32728(17) 0.0363(7) Uani . . 1.000
F F51 0.1571(6) 0.1058(9) 0.2127(5) 0.077(3) Uani . . 0.216(4)
H H1 0.70130 0.15440 0.53040 0.0300 Uiso calc R 1.000
H H3A 0.84760 0.32740 0.75410 0.0400 Uiso calc R 1.000
H H3B 0.87010 0.21070 0.66460 0.0400 Uiso calc R 1.000
H H4A 0.95080 0.44400 0.62090 0.0450 Uiso calc R 1.000
H H4B 0.82980 0.52620 0.63380 0.0450 Uiso calc R 1.000
H H5A 0.85260 0.48670 0.45600 0.0450 Uiso calc R 1.000
H H5B 0.87240 0.31190 0.47500 0.0450 Uiso calc R 1.000
H H6A 0.68080 0.34690 0.40740 0.0340 Uiso calc R 1.000
H H6B 0.65670 0.46630 0.49490 0.0340 Uiso calc R 1.000
H H11 0.4966(15) 0.312(2) 0.4175(14) 0.021(5) Uiso . . 1.000
H H21 0.28600 0.21870 0.57710 0.0380 Uiso calc R 1.000
H H22 0.608(2) 0.499(3) 0.840(2) 0.070(8) Uiso . . 1.000
H H41 0.03510 0.09990 0.35780 0.0530 Uiso calc R 1.000
H H51 0.17190 0.12070 0.23260 0.0550 Uiso . . 0.784(4)
H H61 0.36320 0.18670 0.27550 0.0440 Uiso calc R 1.000
H H2 0.67870 0.17960 0.70430 0.0300 Uiso calc R 1.000
H H31 0.09610 0.14820 0.52930 0.0480 Uiso . . 0.216(4)

loop_
_atom_type_symbol
_atom_type_description
_atom_type_scat_dispersion_real
_atom_type_scat_dispersion_imag
_atom_type_scat_source
C C 0.0033 0.0016 'International Tables Vol C Tables 4.2.6.8 and 6.1.1.4'
H H 0.0000 0.0000 'International Tables Vol C Tables 4.2.6.8 and 6.1.1.4'
F F 0.0171 0.0103 'International Tables Vol C Tables 4.2.6.8 and 6.1.1.4'
N N 0.0061 0.0033 'International Tables Vol C Tables 4.2.6.8 and 6.1.1.4'
O O 0.0106 0.0060 'International Tables Vol C Tables 4.2.6.8 and 6.1.1.4'

loop_
_geom_angle_atom_site_label_1
_geom_angle_atom_site_label_2
_geom_angle_atom_site_label_3
_geom_angle
_geom_angle_publ_flag
C22 O21 H22 111.9(15) no
C11 N11 C12 125.33(16) no
C11 N11 H11 119.4(12) no
C12 N11 H11 115.3(12) no
C6 C1 C12 117.80(15) no
C2 C1 C12 109.58(15) no
C2 C1 C6 111.80(14) no
C1 C2 C3 111.28(15) no
C1 C2 C22 111.31(15) no
C3 C2 C22 112.50(15) no
C2 C3 C4 111.45(15) no
C3 C4 C5 110.81(15) no
C4 C5 C6 112.14(16) no
C1 C6 C5 111.10(15) no
N11 C11 C21 121.18(17) no
N11 C11 C61 118.97(17) no
C21 C11 C61 119.85(18) no
N11 C12 C1 118.55(16) no
O12 C12 N11 122.19(17) no
O12 C12 C1 119.19(17) no
C11 C21 C31 118.5(2) no
O21 C22 O22 122.68(16) no
O21 C22 C2 112.47(15) no
O22 C22 C2 124.82(17) no
F31 C31 C21 119.2(2) no
F31 C31 C41 117.85(19) no
C21 C31 C41 123.0(2) no
C31 C41 C51 117.1(2) no
C41 C51 C61 122.3(2) no
F51 C51 C41 114.1(4) no
F51 C51 C61 123.4(4) no
C11 C61 C51 119.2(2) no
C2 C1 H1 106.00 no
C6 C1 H1 106.00 no
C12 C1 H1 106.00 no
C1 C2 H2 107.00 no
C3 C2 H2 107.00 no
C22 C2 H2 107.00 no
C2 C3 H3A 109.00 no
C2 C3 H3B 109.00 no
C4 C3 H3A 109.00 no
C4 C3 H3B 109.00 no
H3A C3 H3B 108.00 no
C3 C4 H4A 109.00 no
C3 C4 H4B 109.00 no
C5 C4 H4A 110.00 no
C5 C4 H4B 109.00 no
H4A C4 H4B 108.00 no
C4 C5 H5A 109.00 no
C4 C5 H5B 109.00 no
C6 C5 H5A 109.00 no
C6 C5 H5B 109.00 no
H5A C5 H5B 108.00 no
C1 C6 H6A 109.00 no
C1 C6 H6B 109.00 no
C5 C6 H6A 109.00 no
C5 C6 H6B 109.00 no
H6A C6 H6B 108.00 no
C11 C21 H21 121.00 no
C31 C21 H21 121.00 no
C21 C31 H31 119.00 no
C41 C31 H31 118.00 no
C31 C41 H41 121.00 no
C51 C41 H41 121.00 no
C41 C51 H51 119.00 no
C61 C51 H51 119.00 no
C11 C61 H61 120.00 no
C51 C61 H61 120.00 no

loop_
_geom_bond_atom_site_label_1
_geom_bond_atom_site_label_2
_geom_bond_distance
_geom_bond_publ_flag
F31 C31 1.328(3) no
F51 C51 1.234(7) no
O12 C12 1.231(2) no
O21 C22 1.331(2) no
O22 C22 1.211(2) no
O21 H22 0.92(3) no
N11 C11 1.415(2) no
N11 C12 1.348(2) no
N11 H11 0.839(18) no
C1 C12 1.508(3) no
C1 C6 1.531(3) no
C1 C2 1.537(3) no
C2 C3 1.528(3) no
C2 C22 1.509(2) no
C3 C4 1.519(3) no
C4 C5 1.521(3) no
C5 C6 1.516(3) no
C11 C61 1.387(3) no
C11 C21 1.384(3) no
C21 C31 1.372(3) no
C31 C41 1.374(3) no
C41 C51 1.370(3) no
C51 C61 1.372(3) no
C1 H1 0.9800 no
C2 H2 0.9800 no
C3 H3A 0.9700 no
C3 H3B 0.9700 no
C4 H4A 0.9700 no
C4 H4B 0.9700 no
C5 H5A 0.9700 no
C5 H5B 0.9700 no
C6 H6A 0.9700 no
C6 H6B 0.9700 no
C21 H21 0.9300 no
C31 H31 0.9300 no
C41 H41 0.9300 no
C51 H51 0.9300 no
C61 H61 0.9300 no

loop_
_geom_hbond_atom_site_label_D
_geom_hbond_atom_site_label_H
_geom_hbond_atom_site_label_A
_geom_hbond_site_symmetry_A
_geom_hbond_distance_DH
_geom_hbond_distance_HA
_geom_hbond_distance_DA
_geom_hbond_angle_DHA
_geom_hbond_publ_flag
N11 H11 O22 3_666 0.839(18) 2.281(18) 2.967(2) 139.1(15) yes
O21 H22 O12 2_656 0.92(3) 1.69(2) 2.613(2) 176(2) yes
C3 H3A O21 . 0.97 2.49 2.847(2) 102 yes
C21 H21 O12 . 0.93 2.50 2.891(2) 106 yes

loop_
_geom_torsion_atom_site_label_1
_geom_torsion_atom_site_label_2
_geom_torsion_atom_site_label_3
_geom_torsion_atom_site_label_4
_geom_torsion
_geom_torsion_publ_flag
C12 N11 C11 C21 42.1(3) no
C12 N11 C11 C61 -138.77(19) no
C11 N11 C12 O12 -2.7(3) no
C11 N11 C12 C1 174.22(16) no
C6 C1 C2 C3 -53.38(19) no
C6 C1 C2 C22 72.97(18) no
C12 C1 C2 C3 174.14(14) no
C12 C1 C2 C22 -59.51(18) no
C2 C1 C6 C5 53.4(2) no
C12 C1 C6 C5 -178.42(16) no
C2 C1 C12 O12 -39.7(2) no
C2 C1 C12 N11 143.30(16) no
C6 C1 C12 O12 -168.95(16) no
C6 C1 C12 N11 14.0(2) no
C1 C2 C3 C4 54.8(2) no
C22 C2 C3 C4 -70.9(2) no
C1 C2 C22 O21 -176.93(14) no
C1 C2 C22 O22 5.0(2) no
C3 C2 C22 O21 -51.3(2) no
C3 C2 C22 O22 130.70(19) no
C2 C3 C4 C5 -56.0(2) no
C3 C4 C5 C6 56.5(2) no
C4 C5 C6 C1 -55.06(19) no
N11 C11 C21 C31 -179.98(17) no
C61 C11 C21 C31 0.9(3) no
N11 C11 C61 C51 -179.22(16) no
C21 C11 C61 C51 0.0(3) no
C11 C21 C31 F31 179.75(17) no
C11 C21 C31 C41 -1.0(3) no
F31 C31 C41 C51 179.52(17) no
C21 C31 C41 C51 0.2(3) no
C31 C41 C51 C61 0.7(3) no
C41 C51 C61 C11 -0.7(3) no
